data_4120554
loop_
_publ_author_name
'Blain, J. Craig'
'Ricardo, Alonso'
'Szostak, Jack W.'

_publ_section_title
;
 Synthesis and Nonenzymatic Template-Directed Polymerization of
 2'-Amino-2'-deoxythreose Nucleotides.
;
_journal_issue 5
_journal_name_full 'Journal of the American Chemical Society'
_journal_page_first 2033
_journal_page_last 2039
_journal_paper_doi 10.1021/ja411950n
_journal_volume 136
_journal_year 2014
_chemical_absolute_configuration rm
_chemical_formula_sum 'C9 H12 N6 O3'
_chemical_formula_weight 252.25
_chemical_name_systematic
; 
 ? 
;
_space_group_IT_number 19
_symmetry_cell_setting orthorhombic
_symmetry_space_group_name_Hall 'P 2ac 2ab'
_symmetry_space_group_name_H-M 'P 21 21 21'
_atom_sites_solution_hydrogens geom
_atom_sites_solution_primary direct
_atom_sites_solution_secondary difmap
_audit_creation_method SHELXL-97
_cell_angle_alpha 90.00
_cell_angle_beta 90.00
_cell_angle_gamma 90.00
_cell_formula_units_Z 4
_cell_length_a 7.8864(4)
_cell_length_b 11.2704(4)
_cell_length_c 12.0597(6)
_cell_measurement_reflns_used 5797
_cell_measurement_temperature 100(2)
_cell_measurement_theta_max 64.6
_cell_measurement_theta_min 5.37
_cell_volume 1071.90(9)
_computing_cell_refinement 'SAINT 7.46A (Bruker-AXS, 2009)'
_computing_data_collection 'APEX2 v2009.3.0 (Bruker-AXS, 2009)'
_computing_data_reduction 'SAINT 7.46A (Bruker-AXS, 2009)'
_computing_molecular_graphics 'Bruker SHELXTL'
_computing_publication_material 'Bruker SHELXTL'
_computing_structure_refinement 'SHELXL-97 (Sheldrick, 2008)'
_computing_structure_solution 'SHELXS-97 (Sheldrick, 2008)'
_diffrn_ambient_temperature 100(2)
_diffrn_measured_fraction_theta_full 0.989
_diffrn_measured_fraction_theta_max 0.989
_diffrn_measurement_device_type 'CCD area detector'
_diffrn_measurement_method 'phi and omega scans'
_diffrn_radiation_monochromator graphite
_diffrn_radiation_source 'fine-focus sealed tube'
_diffrn_radiation_type CuK\a
_diffrn_radiation_wavelength 1.54178
_diffrn_reflns_av_R_equivalents 0.0871
_diffrn_reflns_av_sigmaI/netI 0.0460
_diffrn_reflns_limit_h_max 9
_diffrn_reflns_limit_h_min -9
_diffrn_reflns_limit_k_max 13
_diffrn_reflns_limit_k_min -12
_diffrn_reflns_limit_l_max 14
_diffrn_reflns_limit_l_min -11
_diffrn_reflns_number 14746
_diffrn_reflns_theta_full 65.88
_diffrn_reflns_theta_max 65.88
_diffrn_reflns_theta_min 5.37
_exptl_absorpt_coefficient_mu 1.033
_exptl_absorpt_correction_T_max 0.9897
_exptl_absorpt_correction_T_min 0.8359
_exptl_absorpt_correction_type multi-scan
_exptl_absorpt_process_details sadabs
_exptl_crystal_colour colorless
_exptl_crystal_density_diffrn 1.563
_exptl_crystal_density_method 'not measured'
_exptl_crystal_description plate
_exptl_crystal_F_000 528
_exptl_crystal_size_max 0.18
_exptl_crystal_size_mid 0.12
_exptl_crystal_size_min 0.01
_refine_diff_density_max 0.264
_refine_diff_density_min -0.263
_refine_diff_density_rms 0.071
_refine_ls_abs_structure_details 'Flack H D (1983), Acta Cryst. A39, 876-881'
_refine_ls_abs_structure_Flack -0.1(4)
_refine_ls_extinction_method none
_refine_ls_goodness_of_fit_ref 1.060
_refine_ls_hydrogen_treatment mixed
_refine_ls_matrix_type full
_refine_ls_number_parameters 187
_refine_ls_number_reflns 1843
_refine_ls_number_restraints 0
_refine_ls_restrained_S_all 1.060
_refine_ls_R_factor_all 0.0543
_refine_ls_R_factor_gt 0.0455
_refine_ls_shift/su_max 0.000
_refine_ls_shift/su_mean 0.000
_refine_ls_structure_factor_coef Fsqd
_refine_ls_weighting_details 'calc w=1/[\s^2^(Fo^2^)+(0.0805P)^2^+0.0000P] where P=(Fo^2^+2Fc^2^)/3'
_refine_ls_weighting_scheme calc
_refine_ls_wR_factor_gt 0.1124
_refine_ls_wR_factor_ref 0.1183
_reflns_number_gt 1617
_reflns_number_total 1843
_reflns_threshold_expression >2sigma(I)
_cod_data_source_file ja411950n_si_002.cif
_cod_data_source_block JCB-3-41
_cod_depositor_comments
;
The following automatic conversions were performed:

'_symmetry_cell_setting' value 'Orthorhombic' changed to
'orthorhombic' according to
/usr/data/users/saulius/automatic-downloads/current/ACS/lib/dictionaries/cif_core.dic
dictionary named 'cif_core.dic' version 2.4.2 from 2011-04-26.

Automatic conversion script
Id: cif_fix_values 2281 2013-09-26 08:29:07Z andrius 
;
_cod_original_sg_symbol_H-M P212121
_cod_database_code 4120554

loop_
_symmetry_equiv_pos_as_xyz
'x, y, z'
'-x+1/2, -y, z+1/2'
'x+1/2, -y+1/2, -z'
'-x, y+1/2, -z+1/2'

loop_
_atom_site_label
_atom_site_type_symbol
_atom_site_fract_x
_atom_site_fract_y
_atom_site_fract_z
_atom_site_U_iso_or_equiv
_atom_site_adp_type
_atom_site_occupancy
_atom_site_symmetry_multiplicity
_atom_site_calc_flag
_atom_site_refinement_flags
O1 O 1.1919(3) 0.53516(18) 0.32604(16) 0.0294(5) Uani 1 1 d .
O2 O 0.9499(3) 0.31152(17) 0.82431(14) 0.0258(5) Uani 1 1 d .
O3 O 0.8987(3) 0.69386(17) 0.35573(17) 0.0289(5) Uani 1 1 d .
N1 N 1.0033(3) 0.50536(19) 0.64523(19) 0.0261(5) Uani 1 1 d .
N2 N 0.9763(3) 0.1813(2) 0.67993(18) 0.0237(5) Uani 1 1 d .
N3 N 1.0208(3) 0.23349(19) 0.49084(18) 0.0246(5) Uani 1 1 d .
N4 N 1.0393(3) 0.4471(2) 0.46940(17) 0.0246(5) Uani 1 1 d .
N5 N 1.0098(3) 0.0377(2) 0.5451(2) 0.0278(6) Uani 1 1 d .
N6 N 0.9010(4) 0.4305(2) 0.1749(2) 0.0273(6) Uani 1 1 d .
C1 C 1.0304(4) 0.5399(2) 0.5439(2) 0.0263(6) Uani 1 1 d .
H1 H 1.0428 0.6208 0.5233 0.032 Uiso 1 1 calc R
C2 C 0.9929(3) 0.3825(2) 0.6390(2) 0.0233(6) Uani 1 1 d .
C3 C 0.9708(4) 0.2965(2) 0.7234(2) 0.0237(6) Uani 1 1 d .
C4 C 1.0018(3) 0.1530(2) 0.5707(2) 0.0246(6) Uani 1 1 d .
C5 C 1.0161(3) 0.3452(2) 0.5318(2) 0.0242(6) Uani 1 1 d .
C6 C 1.0638(4) 0.4513(2) 0.3491(2) 0.0257(6) Uani 1 1 d .
H6 H 1.1017 0.3715 0.3226 0.031 Uiso 1 1 calc R
C7 C 0.9061(4) 0.4889(2) 0.2833(2) 0.0264(7) Uani 1 1 d .
H7 H 0.7995 0.4751 0.3264 0.032 Uiso 1 1 calc R
C8 C 0.9376(4) 0.6210(2) 0.2632(2) 0.0261(6) Uani 1 1 d .
H8 H 0.8779 0.6491 0.1949 0.031 Uiso 1 1 calc R
C9 C 1.1277(4) 0.6202(2) 0.2471(2) 0.0290(7) Uani 1 1 d .
H9A H 1.1569 0.5962 0.1705 0.035 Uiso 1 1 calc R
H9B H 1.1759 0.6999 0.2614 0.035 Uiso 1 1 calc R
H6A H 0.793(4) 0.424(3) 0.155(3) 0.025(8) Uiso 1 1 d .
H3 H 0.793(5) 0.694(3) 0.369(3) 0.032(9) Uiso 1 1 d .
H5A H 1.030(4) 0.017(3) 0.480(3) 0.024(8) Uiso 1 1 d .
H6B H 0.954(6) 0.363(4) 0.176(3) 0.061(13) Uiso 1 1 d .
H2 H 0.975(6) 0.114(4) 0.731(4) 0.063(12) Uiso 1 1 d .
H5B H 0.980(4) -0.010(3) 0.601(3) 0.028(8) Uiso 1 1 d .

loop_
_atom_site_aniso_label
_atom_site_aniso_U_11
_atom_site_aniso_U_22
_atom_site_aniso_U_33
_atom_site_aniso_U_23
_atom_site_aniso_U_13
_atom_site_aniso_U_12
O1 0.0314(11) 0.0278(11) 0.0291(11) 0.0074(9) -0.0010(8) -0.0009(8)
O2 0.0353(11) 0.0238(10) 0.0184(10) -0.0012(7) 0.0029(7) -0.0002(8)
O3 0.0336(12) 0.0222(10) 0.0310(11) -0.0012(8) 0.0023(9) 0.0017(9)
N1 0.0366(14) 0.0167(11) 0.0249(13) -0.0005(8) -0.0011(11) 0.0027(10)
N2 0.0332(13) 0.0165(12) 0.0215(12) -0.0008(8) 0.0025(9) -0.0015(10)
N3 0.0356(13) 0.0159(12) 0.0224(11) 0.0014(8) 0.0013(10) -0.0006(10)
N4 0.0373(14) 0.0160(11) 0.0205(12) 0.0020(8) -0.0002(9) -0.0014(10)
N5 0.0490(17) 0.0146(11) 0.0198(13) -0.0021(9) 0.0045(11) -0.0011(11)
N6 0.0350(15) 0.0219(13) 0.0252(13) -0.0007(9) -0.0034(10) 0.0038(11)
C1 0.0377(16) 0.0175(14) 0.0236(14) -0.0004(10) 0.0005(11) 0.0020(12)
C2 0.0275(14) 0.0176(13) 0.0250(15) -0.0002(9) -0.0012(12) 0.0005(11)
C3 0.0262(14) 0.0214(13) 0.0234(14) -0.0029(10) -0.0008(11) -0.0003(11)
C4 0.0294(15) 0.0227(13) 0.0217(14) -0.0003(10) -0.0015(11) -0.0019(12)
C5 0.0274(14) 0.0213(13) 0.0237(14) 0.0017(10) -0.0025(11) -0.0008(12)
C6 0.0348(16) 0.0190(14) 0.0233(14) -0.0014(11) 0.0027(11) 0.0012(12)
C7 0.0334(16) 0.0229(15) 0.0230(15) 0.0025(10) 0.0019(11) 0.0015(12)
C8 0.0343(16) 0.0207(14) 0.0234(15) 0.0008(10) -0.0002(12) -0.0003(11)
C9 0.0394(17) 0.0202(15) 0.0275(16) 0.0044(11) -0.0005(13) 0.0004(12)

loop_
_atom_type_symbol
_atom_type_description
_atom_type_scat_dispersion_real
_atom_type_scat_dispersion_imag
_atom_type_scat_source
C C 0.0181 0.0091 'International Tables Vol C Tables 4.2.6.8 and 6.1.1.4'
H H 0.0000 0.0000 'International Tables Vol C Tables 4.2.6.8 and 6.1.1.4'
N N 0.0311 0.0180 'International Tables Vol C Tables 4.2.6.8 and 6.1.1.4'
O O 0.0492 0.0322 'International Tables Vol C Tables 4.2.6.8 and 6.1.1.4'

loop_
_geom_angle_atom_site_label_1
_geom_angle_atom_site_label_2
_geom_angle_atom_site_label_3
_geom_angle
C6 O1 C9 108.9(2)
C8 O3 H3 112(2)
C1 N1 C2 104.9(2)
C4 N2 C3 125.5(2)
C4 N2 H2 115(3)
C3 N2 H2 119(3)
C4 N3 C5 111.5(2)
C1 N4 C5 105.5(2)
C1 N4 C6 128.8(2)
C5 N4 C6 125.6(2)
C4 N5 H5A 120(2)
C4 N5 H5B 114(2)
H5A N5 H5B 126(3)
C7 N6 H6A 108(2)
C7 N6 H6B 111(3)
H6A N6 H6B 113(4)
N1 C1 N4 113.1(2)
N1 C1 H1 123.4
N4 C1 H1 123.4
C5 C2 N1 110.4(2)
C5 C2 C3 119.0(2)
N1 C2 C3 130.6(2)
O2 C3 N2 119.9(2)
O2 C3 C2 128.9(2)
N2 C3 C2 111.2(2)
N3 C4 N5 119.3(2)
N3 C4 N2 123.5(2)
N5 C4 N2 117.1(2)
N3 C5 C2 129.2(2)
N3 C5 N4 124.7(2)
C2 C5 N4 106.0(2)
O1 C6 N4 108.1(2)
O1 C6 C7 107.1(2)
N4 C6 C7 114.4(2)
O1 C6 H6 109.0
N4 C6 H6 109.0
C7 C6 H6 109.0
N6 C7 C8 107.5(2)
N6 C7 C6 111.0(2)
C8 C7 C6 102.7(2)
N6 C7 H7 111.7
C8 C7 H7 111.7
C6 C7 H7 111.7
O3 C8 C9 108.6(2)
O3 C8 C7 113.8(2)
C9 C8 C7 100.1(2)
O3 C8 H8 111.3
C9 C8 H8 111.3
C7 C8 H8 111.3
O1 C9 C8 105.5(2)
O1 C9 H9A 110.6
C8 C9 H9A 110.6
O1 C9 H9B 110.6
C8 C9 H9B 110.6
H9A C9 H9B 108.8

loop_
_geom_bond_atom_site_label_1
_geom_bond_atom_site_label_2
_geom_bond_distance
O1 C6 1.411(3)
O1 C9 1.443(3)
O2 C3 1.240(3)
O3 C8 1.419(3)
O3 H3 0.85(4)
N1 C1 1.300(4)
N1 C2 1.389(3)
N2 C4 1.370(3)
N2 C3 1.400(3)
N2 H2 0.98(4)
N3 C4 1.332(3)
N3 C5 1.353(3)
N4 C1 1.381(3)
N4 C5 1.385(3)
N4 C6 1.465(4)
N5 C4 1.336(4)
N5 H5A 0.83(3)
N5 H5B 0.89(3)
N6 C7 1.465(4)
N6 H6A 0.89(3)
N6 H6B 0.87(5)
C1 H1 0.9500
C2 C5 1.371(4)
C2 C3 1.417(4)
C6 C7 1.535(4)
C6 H6 1.0000
C7 C8 1.529(4)
C7 H7 1.0000
C8 C9 1.512(4)
C8 H8 1.0000
C9 H9A 0.9900
C9 H9B 0.9900

loop_
_geom_hbond_atom_site_label_D
_geom_hbond_atom_site_label_H
_geom_hbond_atom_site_label_A
_geom_hbond_distance_DH
_geom_hbond_distance_HA
_geom_hbond_distance_DA
_geom_hbond_angle_DHA
_geom_hbond_site_symmetry_A
O3 H3 O2 0.85(4) 2.00(4) 2.776(3) 153(3) 2_664
N2 H2 N1 0.98(4) 1.94(4) 2.899(3) 167(4) 4_746
N5 H5A N6 0.83(3) 2.18(4) 2.999(4) 169(3) 4_745

loop_
_geom_torsion_atom_site_label_1
_geom_torsion_atom_site_label_2
_geom_torsion_atom_site_label_3
_geom_torsion_atom_site_label_4
_geom_torsion
C2 N1 C1 N4 -0.1(4)
C5 N4 C1 N1 -0.3(4)
C6 N4 C1 N1 178.4(3)
C1 N1 C2 C5 0.5(3)
C1 N1 C2 C3 177.5(3)
C4 N2 C3 O2 -178.7(3)
C4 N2 C3 C2 0.8(4)
C5 C2 C3 O2 179.3(3)
N1 C2 C3 O2 2.5(5)
C5 C2 C3 N2 -0.2(4)
N1 C2 C3 N2 -177.0(3)
C5 N3 C4 N5 -177.5(2)
C5 N3 C4 N2 1.6(4)
C3 N2 C4 N3 -1.7(5)
C3 N2 C4 N5 177.4(3)
C4 N3 C5 C2 -1.0(4)
C4 N3 C5 N4 177.2(3)
N1 C2 C5 N3 177.7(3)
C3 C2 C5 N3 0.3(5)
N1 C2 C5 N4 -0.7(3)
C3 C2 C5 N4 -178.1(3)
C1 N4 C5 N3 -177.9(3)
C6 N4 C5 N3 3.3(4)
C1 N4 C5 C2 0.6(3)
C6 N4 C5 C2 -178.1(3)
C9 O1 C6 N4 -126.0(2)
C9 O1 C6 C7 -2.2(3)
C1 N4 C6 O1 43.4(4)
C5 N4 C6 O1 -138.2(3)
C1 N4 C6 C7 -75.9(4)
C5 N4 C6 C7 102.6(3)
O1 C6 C7 N6 92.5(3)
N4 C6 C7 N6 -147.7(2)
O1 C6 C7 C8 -22.1(3)
N4 C6 C7 C8 97.8(3)
N6 C7 C8 O3 163.1(2)
C6 C7 C8 O3 -79.7(3)
N6 C7 C8 C9 -81.2(3)
C6 C7 C8 C9 35.9(3)
C6 O1 C9 C8 26.3(3)
O3 C8 C9 O1 80.9(3)
C7 C8 C9 O1 -38.6(3)
